data_4132457
loop_
_publ_author_name
'Messina, Marco S.'
'Stauber, Julia M.'
'Waddington, Mary A.'
'Rheingold, Arnold L.'
'Maynard, Heather D.'
'Spokoyny, Alexander M.'

_publ_section_title
;
 Organometallic Gold(III) Reagents for Cysteine Arylation.
;
_journal_issue 23
_journal_name_full 'Journal of the American Chemical Society'
_journal_page_first 7065
_journal_page_last 7069
_journal_paper_doi 10.1021/jacs.8b04115
_journal_volume 140
_journal_year 2018
_chemical_formula_moiety 'C18 H46 B10 N4 P2'
_chemical_formula_sum 'C18 H46 B10 N4 P2'
_chemical_formula_weight 488.63
_space_group_crystal_system monoclinic
_space_group_IT_number 14
_space_group_name_Hall '-P 2yn'
_space_group_name_H-M_alt 'P 1 21/n 1'
_atom_sites_solution_hydrogens geom
_atom_sites_solution_primary dual
_audit_creation_date 2017-02-02
_audit_creation_method
;
Olex2 1.2-beta
(compiled 2017.01.04 svn.r3372 for OlexSys, GUI svn.r5292)
;
_cell_angle_alpha 90
_cell_angle_beta 99.819(5)
_cell_angle_gamma 90
_cell_formula_units_Z 4
_cell_length_a 11.492(2)
_cell_length_b 19.277(3)
_cell_length_c 13.003(2)
_cell_measurement_reflns_used 4756
_cell_measurement_temperature 100
_cell_measurement_theta_max 26.882
_cell_measurement_theta_min 2.595
_cell_volume 2838.4(8)
_computing_cell_refinement 'SAINT v8.34A (Bruker, 2013)'
_computing_data_collection 'APEX2 v2013.6-2 (Bruker, 2013)'
_computing_data_reduction 'SAINT v8.34A (Bruker, 2013)'
_computing_molecular_graphics 'Olex2 (Dolomanov et al., 2009)'
_computing_publication_material 'Olex2 (Dolomanov et al., 2009)'
_computing_structure_refinement 'ShelXL (Sheldrick, 2015)'
_computing_structure_solution 'ShelXT (Sheldrick, 2015)'
_diffrn_ambient_temperature 100.15
_diffrn_detector 'Bruker APEX CCD'
_diffrn_detector_area_resol_mean 8.0
_diffrn_detector_type 'CCD Area Detector'
_diffrn_measured_fraction_theta_full 0.999
_diffrn_measured_fraction_theta_max 0.998
_diffrn_measurement_device 'Kappa Four-Circle Diffractometer'
_diffrn_measurement_device_type 'Bruker APEX-II CCD'
_diffrn_measurement_method '\f and \w scans'
_diffrn_radiation_monochromator graphite
_diffrn_radiation_probe x-ray
_diffrn_radiation_type MoK\a
_diffrn_radiation_wavelength 0.71073
_diffrn_radiation_xray_symbol K-L~3~
_diffrn_reflns_av_R_equivalents 0.0409
_diffrn_reflns_av_unetI/netI 0.0495
_diffrn_reflns_Laue_measured_fraction_full 0.999
_diffrn_reflns_Laue_measured_fraction_max 0.998
_diffrn_reflns_limit_h_max 14
_diffrn_reflns_limit_h_min -14
_diffrn_reflns_limit_k_max 22
_diffrn_reflns_limit_k_min -24
_diffrn_reflns_limit_l_max 16
_diffrn_reflns_limit_l_min -16
_diffrn_reflns_number 20897
_diffrn_reflns_point_group_measured_fraction_full 0.999
_diffrn_reflns_point_group_measured_fraction_max 0.998
_diffrn_reflns_theta_full 25.242
_diffrn_reflns_theta_max 27.120
_diffrn_reflns_theta_min 2.086
_diffrn_source 'sealed tube'
_diffrn_source_type fine-focus
_diffrn_standards_number 0
_exptl_absorpt_coefficient_mu 0.169
_exptl_absorpt_correction_T_max 0.2612
_exptl_absorpt_correction_T_min 0.2263
_exptl_absorpt_correction_type multi-scan
_exptl_absorpt_process_details
'SADABS-2014/5 (Bruker,2014/5) was used for absorption correction. wR2(int) was 0.0438 before and 0.0416 after correction. The Ratio of minimum to maximum transmission is 0.8664. The \l/2 correction factor is 0.00150.'
_exptl_crystal_colour colourless
_exptl_crystal_colour_primary colourless
_exptl_crystal_density_diffrn 1.143
_exptl_crystal_description block
_exptl_crystal_F_000 1048
_exptl_crystal_size_max 0.27
_exptl_crystal_size_mid 0.23
_exptl_crystal_size_min 0.12
_refine_diff_density_max 0.326
_refine_diff_density_min -0.259
_refine_diff_density_rms 0.054
_refine_ls_extinction_method none
_refine_ls_goodness_of_fit_ref 1.023
_refine_ls_hydrogen_treatment constr
_refine_ls_matrix_type full
_refine_ls_number_parameters 315
_refine_ls_number_reflns 6265
_refine_ls_number_restraints 0
_refine_ls_restrained_S_all 1.023
_refine_ls_R_factor_all 0.0619
_refine_ls_R_factor_gt 0.0418
_refine_ls_shift/su_max 0.000
_refine_ls_shift/su_mean 0.000
_refine_ls_structure_factor_coef Fsqd
_refine_ls_weighting_details 'w=1/[\s^2^(Fo^2^)+(0.0472P)^2^+1.1779P] where P=(Fo^2^+2Fc^2^)/3'
_refine_ls_weighting_scheme calc
_refine_ls_wR_factor_gt 0.0958
_refine_ls_wR_factor_ref 0.1062
_reflns_Friedel_coverage 0.000
_reflns_number_gt 4843
_reflns_number_total 6265
_reflns_threshold_expression 'I > 2\s(I)'
_cod_data_source_file ja8b04115_si_001.cif
_cod_data_source_block spok59_0m_a
_cod_depositor_comments
;
The following automatic conversions were performed:

data item '_diffrn_radiation_probe' value 'X-ray' was changed to
'x-ray' in accordance with the
/home/saulius/struct/COD-crude-data/automatic-downloads/DataCite-retrospective/ACS/depositions/lib/dictionaries/cif_core.dic
dictionary named 'cif_core.dic' version 2.4.2 last updated on
2011-04-26.

Automatic conversion script
Id: cif_fix_values 6909 2019-04-08 15:41:33Z antanas 
;
_cod_original_cell_volume 2838.3(8)
_cod_database_code 4132457
_shelxl_version_number 2014-3
_shelx_space_group_comment
;
The symmetry employed for this shelxl refinement is uniquely defined
by the following loop, which should always be used as a source of
symmetry information in preference to the above space-group names.
They are only intended as comments.
;
_olex2_refinement_description
;
1. Fixed Uiso
 At 1.2 times of:
  All B(H) groups, All C(H) groups, All C(H,H) groups
 At 1.5 times of:
  All C(H,H,H) groups
2.a Ternary CH refined with riding coordinates:
 C5(H5), C8(H8), C13(H13), C16(H16)
2.b Secondary CH2 refined with riding coordinates:
 C3(H3A,H3B), C4(H4A,H4B), C11(H11A,H11B), C12(H12A,H12B)
2.c Idealised Me refined as rotating group:
 C6(H6A,H6B,H6C), C7(H7A,H7B,H7C), C9(H9A,H9B,H9C), C10(H10A,H10B,H10C),
 C14(H14A,H14B,H14C), C15(H15A,H15B,H15C), C17(H17A,H17B,H17C), C18(H18A,H18B,
 H18C)
2.d Boron cage BH refined with riding coordinates:
 B9(H9), B4(H4), B2(H2), B8(H8A), B1(H1), B7(H7), B10(H10), B5(H5A), B3(H3),
 B6(H6)
;
_olex2_submission_special_instructions 'No special instructions were received'

loop_
_space_group_symop_operation_xyz
'x, y, z'
'-x+1/2, y+1/2, -z+1/2'
'-x, -y, -z'
'x-1/2, -y-1/2, z-1/2'

loop_
_atom_site_label
_atom_site_type_symbol
_atom_site_fract_x
_atom_site_fract_y
_atom_site_fract_z
_atom_site_U_iso_or_equiv
_atom_site_adp_type
_atom_site_occupancy
_atom_site_site_symmetry_order
_atom_site_calc_flag
_atom_site_refinement_flags_posn
P1 P 0.20211(4) 0.39221(2) 0.31368(3) 0.01289(11) Uani 1 1 d .
P2 P 0.45919(4) 0.31855(2) 0.30115(3) 0.01216(11) Uani 1 1 d .
N1 N 0.05911(13) 0.41524(8) 0.28852(12) 0.0193(3) Uani 1 1 d .
N2 N 0.21023(13) 0.40471(7) 0.44339(11) 0.0155(3) Uani 1 1 d .
N3 N 0.44144(13) 0.35221(7) 0.18016(11) 0.0137(3) Uani 1 1 d .
N4 N 0.56549(13) 0.26143(7) 0.28205(11) 0.0159(3) Uani 1 1 d .
C1 C 0.32918(15) 0.25547(8) 0.29248(13) 0.0126(3) Uani 1 1 d .
C2 C 0.20139(15) 0.29134(8) 0.31133(13) 0.0130(3) Uani 1 1 d .
C3 C 0.49331(16) 0.30519(9) 0.11069(13) 0.0160(4) Uani 1 1 d .
H3A H 0.5218 0.3321 0.0551 0.019 Uiso 1 1 calc R
H3B H 0.4332 0.2716 0.0775 0.019 Uiso 1 1 calc R
C4 C 0.59636(16) 0.26676(9) 0.17712(13) 0.0195(4) Uani 1 1 d .
H4A H 0.6062 0.2201 0.1481 0.023 Uiso 1 1 calc R
H4B H 0.6709 0.2930 0.1794 0.023 Uiso 1 1 calc R
C5 C 0.45854(16) 0.42801(8) 0.17006(14) 0.0167(4) Uani 1 1 d .
H5 H 0.4257 0.4511 0.2278 0.020 Uiso 1 1 calc R
C6 C 0.38803(18) 0.45380(9) 0.06771(15) 0.0231(4) Uani 1 1 d .
H6A H 0.4215 0.4346 0.0094 0.035 Uiso 1 1 calc GR
H6B H 0.3914 0.5046 0.0656 0.035 Uiso 1 1 calc GR
H6C H 0.3057 0.4389 0.0621 0.035 Uiso 1 1 calc GR
C7 C 0.58843(17) 0.44849(9) 0.18173(15) 0.0222(4) Uani 1 1 d .
H7A H 0.6305 0.4327 0.2496 0.033 Uiso 1 1 calc GR
H7B H 0.5948 0.4991 0.1771 0.033 Uiso 1 1 calc GR
H7C H 0.6234 0.4268 0.1260 0.033 Uiso 1 1 calc GR
C8 C 0.65926(16) 0.24499(9) 0.37137(14) 0.0195(4) Uani 1 1 d .
H8 H 0.6207 0.2403 0.4344 0.023 Uiso 1 1 calc R
C9 C 0.75074(19) 0.30261(11) 0.39354(17) 0.0334(5) Uani 1 1 d .
H9A H 0.7921 0.3076 0.3340 0.050 Uiso 1 1 calc GR
H9B H 0.8078 0.2910 0.4562 0.050 Uiso 1 1 calc GR
H9C H 0.7112 0.3463 0.4048 0.050 Uiso 1 1 calc GR
C10 C 0.7169(2) 0.17615(10) 0.35550(18) 0.0353(5) Uani 1 1 d .
H10A H 0.6560 0.1403 0.3395 0.053 Uiso 1 1 calc GR
H10B H 0.7712 0.1635 0.4193 0.053 Uiso 1 1 calc GR
H10C H 0.7608 0.1800 0.2974 0.053 Uiso 1 1 calc GR
C11 C 0.00335(17) 0.40695(11) 0.38117(16) 0.0272(4) Uani 1 1 d .
H11A H -0.0238 0.3586 0.3869 0.033 Uiso 1 1 calc R
H11B H -0.0653 0.4384 0.3777 0.033 Uiso 1 1 calc R
C12 C 0.09760(16) 0.42512(10) 0.47276(15) 0.0237(4) Uani 1 1 d .
H12A H 0.0969 0.4755 0.4873 0.028 Uiso 1 1 calc R
H12B H 0.0845 0.3997 0.5360 0.028 Uiso 1 1 calc R
C13 C -0.01647(18) 0.42608(10) 0.18676(16) 0.0291(5) Uani 1 1 d .
H13 H -0.0747 0.3871 0.1753 0.035 Uiso 1 1 calc R
C14 C -0.0851(2) 0.49308(13) 0.1856(2) 0.0451(6) Uani 1 1 d .
H14A H -0.1332 0.4920 0.2410 0.068 Uiso 1 1 calc GR
H14B H -0.1367 0.4984 0.1178 0.068 Uiso 1 1 calc GR
H14C H -0.0300 0.5322 0.1972 0.068 Uiso 1 1 calc GR
C15 C 0.0531(2) 0.42504(11) 0.09861(16) 0.0360(5) Uani 1 1 d .
H15A H 0.1111 0.4627 0.1080 0.054 Uiso 1 1 calc GR
H15B H -0.0006 0.4312 0.0321 0.054 Uiso 1 1 calc GR
H15C H 0.0941 0.3805 0.0983 0.054 Uiso 1 1 calc GR
C16 C 0.32004(16) 0.43364(9) 0.50351(14) 0.0186(4) Uani 1 1 d .
H16 H 0.3874 0.4122 0.4754 0.022 Uiso 1 1 calc R
C17 C 0.3295(2) 0.51193(10) 0.49104(18) 0.0325(5) Uani 1 1 d .
H17A H 0.3263 0.5232 0.4171 0.049 Uiso 1 1 calc GR
H17B H 0.4045 0.5282 0.5312 0.049 Uiso 1 1 calc GR
H17C H 0.2638 0.5347 0.5168 0.049 Uiso 1 1 calc GR
C18 C 0.33217(19) 0.41241(11) 0.61722(15) 0.0297(5) Uani 1 1 d .
H18A H 0.2696 0.4344 0.6483 0.045 Uiso 1 1 calc GR
H18B H 0.4094 0.4272 0.6549 0.045 Uiso 1 1 calc GR
H18C H 0.3253 0.3619 0.6219 0.045 Uiso 1 1 calc GR
B9 B 0.28646(18) 0.24810(10) 0.41313(15) 0.0166(4) Uani 1 1 d .
H9 H 0.3326 0.2742 0.4857 0.020 Uiso 1 1 calc R
B4 B 0.08500(18) 0.24361(10) 0.24911(16) 0.0165(4) Uani 1 1 d .
H4 H -0.0026 0.2662 0.2142 0.020 Uiso 1 1 calc R
B2 B 0.30477(18) 0.18181(10) 0.21764(15) 0.0164(4) Uani 1 1 d .
H2 H 0.3630 0.1633 0.1624 0.020 Uiso 1 1 calc R
B8 B 0.35048(19) 0.17715(10) 0.35500(16) 0.0178(4) Uani 1 1 d .
H8A H 0.4391 0.1558 0.3899 0.021 Uiso 1 1 calc R
B1 B 0.21340(17) 0.25642(10) 0.19105(15) 0.0146(4) Uani 1 1 d .
H1 H 0.2118 0.2880 0.1185 0.018 Uiso 1 1 calc R
B7 B 0.2333(2) 0.12315(10) 0.29235(17) 0.0210(4) Uani 1 1 d .
H7 H 0.2431 0.0656 0.2860 0.025 Uiso 1 1 calc R
B10 B 0.2234(2) 0.16446(10) 0.41401(16) 0.0205(4) Uani 1 1 d .
H10 H 0.2275 0.1342 0.4881 0.025 Uiso 1 1 calc R
B5 B 0.13104(19) 0.23810(10) 0.38623(16) 0.0180(4) Uani 1 1 d .
H5A H 0.0736 0.2571 0.4418 0.022 Uiso 1 1 calc R
B3 B 0.14855(19) 0.17290(10) 0.18983(16) 0.0188(4) Uani 1 1 d .
H3 H 0.1027 0.1485 0.1157 0.023 Uiso 1 1 calc R
B6 B 0.09809(19) 0.16135(10) 0.31224(17) 0.0207(4) Uani 1 1 d .
H6 H 0.0190 0.1288 0.3190 0.025 Uiso 1 1 calc R

loop_
_atom_site_aniso_label
_atom_site_aniso_U_11
_atom_site_aniso_U_22
_atom_site_aniso_U_33
_atom_site_aniso_U_23
_atom_site_aniso_U_13
_atom_site_aniso_U_12
P1 0.0135(2) 0.0121(2) 0.0137(2) -0.00145(16) 0.00393(17) -0.00030(16)
P2 0.0137(2) 0.0123(2) 0.0111(2) -0.00077(16) 0.00386(16) -0.00036(16)
N1 0.0152(8) 0.0224(8) 0.0199(8) -0.0027(6) 0.0022(6) 0.0031(6)
N2 0.0144(7) 0.0170(7) 0.0158(7) -0.0051(6) 0.0051(6) -0.0012(6)
N3 0.0186(8) 0.0107(7) 0.0134(7) -0.0005(5) 0.0073(6) -0.0009(6)
N4 0.0144(7) 0.0193(7) 0.0141(7) -0.0009(6) 0.0030(6) 0.0031(6)
C1 0.0148(8) 0.0119(8) 0.0120(8) -0.0003(6) 0.0046(7) 0.0005(6)
C2 0.0146(8) 0.0131(8) 0.0125(8) -0.0014(6) 0.0058(7) -0.0009(6)
C3 0.0208(9) 0.0153(8) 0.0130(8) -0.0035(7) 0.0065(7) 0.0006(7)
C4 0.0202(10) 0.0226(9) 0.0171(9) -0.0028(7) 0.0066(8) 0.0041(7)
C5 0.0227(9) 0.0123(8) 0.0171(8) -0.0007(7) 0.0088(7) -0.0015(7)
C6 0.0277(11) 0.0189(9) 0.0235(10) 0.0053(8) 0.0068(8) 0.0012(8)
C7 0.0262(10) 0.0218(10) 0.0193(9) -0.0012(7) 0.0060(8) -0.0083(8)
C8 0.0161(9) 0.0222(9) 0.0191(9) 0.0026(7) 0.0000(7) 0.0019(7)
C9 0.0286(11) 0.0320(12) 0.0335(11) 0.0044(9) -0.0124(9) -0.0060(9)
C10 0.0356(12) 0.0267(11) 0.0399(12) 0.0007(9) -0.0041(10) 0.0124(9)
C11 0.0173(10) 0.0349(11) 0.0312(11) -0.0071(9) 0.0094(9) 0.0008(8)
C12 0.0188(10) 0.0303(11) 0.0244(10) -0.0076(8) 0.0107(8) -0.0009(8)
C13 0.0246(11) 0.0275(11) 0.0314(11) -0.0006(9) -0.0062(9) 0.0052(8)
C14 0.0364(14) 0.0488(15) 0.0503(15) 0.0116(12) 0.0075(12) 0.0214(11)
C15 0.0463(14) 0.0361(12) 0.0225(11) 0.0023(9) -0.0031(10) 0.0182(10)
C16 0.0173(9) 0.0180(9) 0.0199(9) -0.0065(7) 0.0014(7) -0.0003(7)
C17 0.0333(12) 0.0196(10) 0.0420(13) -0.0051(9) -0.0008(10) -0.0070(9)
C18 0.0337(12) 0.0348(12) 0.0187(10) -0.0070(8) -0.0013(9) 0.0048(9)
B9 0.0208(10) 0.0169(10) 0.0128(9) 0.0026(8) 0.0052(8) 0.0012(8)
B4 0.0156(10) 0.0151(10) 0.0194(10) -0.0027(8) 0.0045(8) -0.0040(8)
B2 0.0223(11) 0.0114(9) 0.0158(9) -0.0019(7) 0.0043(8) -0.0004(8)
B8 0.0238(11) 0.0122(9) 0.0181(10) 0.0032(8) 0.0055(8) 0.0010(8)
B1 0.0167(10) 0.0143(9) 0.0133(9) -0.0030(7) 0.0039(8) 0.0000(7)
B7 0.0265(12) 0.0135(10) 0.0241(11) 0.0010(8) 0.0074(9) -0.0029(8)
B10 0.0269(11) 0.0165(10) 0.0201(10) 0.0038(8) 0.0095(9) -0.0029(8)
B5 0.0209(11) 0.0169(10) 0.0184(10) 0.0014(8) 0.0094(8) -0.0038(8)
B3 0.0240(11) 0.0135(10) 0.0196(10) -0.0038(8) 0.0056(9) -0.0038(8)
B6 0.0234(11) 0.0157(10) 0.0243(11) 0.0005(8) 0.0082(9) -0.0064(8)

loop_
_atom_type_symbol
_atom_type_description
_atom_type_scat_dispersion_real
_atom_type_scat_dispersion_imag
_atom_type_scat_source
C C 0.0033 0.0016 'International Tables Vol C Tables 4.2.6.8 and 6.1.1.4'
H H 0.0000 0.0000 'International Tables Vol C Tables 4.2.6.8 and 6.1.1.4'
B B 0.0013 0.0007 'International Tables Vol C Tables 4.2.6.8 and 6.1.1.4'
N N 0.0061 0.0033 'International Tables Vol C Tables 4.2.6.8 and 6.1.1.4'
P P 0.1023 0.0942 'International Tables Vol C Tables 4.2.6.8 and 6.1.1.4'

loop_
_geom_angle_atom_site_label_1
_geom_angle_atom_site_label_2
_geom_angle_atom_site_label_3
_geom_angle
N1 P1 N2 92.43(7)
N1 P1 C2 105.06(7)
N2 P1 C2 99.06(7)
N3 P2 N4 95.11(7)
N3 P2 C1 102.77(7)
N4 P2 C1 98.83(7)
C11 N1 P1 111.18(13)
C11 N1 C13 118.78(15)
C13 N1 P1 128.45(13)
C12 N2 P1 113.43(12)
C12 N2 C16 118.32(14)
C16 N2 P1 118.62(11)
C3 N3 P2 109.79(11)
C3 N3 C5 118.53(13)
C5 N3 P2 117.78(11)
C4 N4 P2 112.62(11)
C4 N4 C8 119.03(14)
C8 N4 P2 118.14(11)
C2 C1 P2 115.03(10)
C2 C1 B9 60.67(10)
C2 C1 B2 111.15(13)
C2 C1 B8 110.59(13)
C2 C1 B1 61.45(10)
B9 C1 P2 109.78(11)
B2 C1 P2 127.52(11)
B2 C1 B9 113.72(13)
B8 C1 P2 119.02(12)
B8 C1 B9 62.36(11)
B8 C1 B2 62.38(11)
B1 C1 P2 122.44(11)
B1 C1 B9 113.44(13)
B1 C1 B2 62.64(11)
B1 C1 B8 113.95(13)
C1 C2 P1 114.37(10)
C1 C2 B9 61.08(10)
C1 C2 B4 110.04(12)
C1 C2 B1 60.07(10)
C1 C2 B5 110.26(13)
B9 C2 P1 118.15(11)
B9 C2 B1 112.62(13)
B4 C2 P1 123.13(12)
B4 C2 B9 113.54(13)
B4 C2 B1 62.56(11)
B4 C2 B5 62.52(11)
B1 C2 P1 113.73(11)
B5 C2 P1 126.32(11)
B5 C2 B9 62.16(11)
B5 C2 B1 113.57(13)
N3 C3 H3A 110.1
N3 C3 H3B 110.1
N3 C3 C4 107.82(13)
H3A C3 H3B 108.5
C4 C3 H3A 110.1
C4 C3 H3B 110.1
N4 C4 C3 105.74(13)
N4 C4 H4A 110.6
N4 C4 H4B 110.6
C3 C4 H4A 110.6
C3 C4 H4B 110.6
H4A C4 H4B 108.7
N3 C5 H5 107.4
N3 C5 C6 109.95(14)
N3 C5 C7 112.84(14)
C6 C5 H5 107.4
C6 C5 C7 111.65(14)
C7 C5 H5 107.4
C5 C6 H6A 109.5
C5 C6 H6B 109.5
C5 C6 H6C 109.5
H6A C6 H6B 109.5
H6A C6 H6C 109.5
H6B C6 H6C 109.5
C5 C7 H7A 109.5
C5 C7 H7B 109.5
C5 C7 H7C 109.5
H7A C7 H7B 109.5
H7A C7 H7C 109.5
H7B C7 H7C 109.5
N4 C8 H8 107.4
N4 C8 C9 112.32(15)
N4 C8 C10 111.00(15)
C9 C8 H8 107.4
C10 C8 H8 107.4
C10 C8 C9 111.20(17)
C8 C9 H9A 109.5
C8 C9 H9B 109.5
C8 C9 H9C 109.5
H9A C9 H9B 109.5
H9A C9 H9C 109.5
H9B C9 H9C 109.5
C8 C10 H10A 109.5
C8 C10 H10B 109.5
C8 C10 H10C 109.5
H10A C10 H10B 109.5
H10A C10 H10C 109.5
H10B C10 H10C 109.5
N1 C11 H11A 110.6
N1 C11 H11B 110.6
N1 C11 C12 105.53(15)
H11A C11 H11B 108.8
C12 C11 H11A 110.6
C12 C11 H11B 110.6
N2 C12 C11 106.22(14)
N2 C12 H12A 110.5
N2 C12 H12B 110.5
C11 C12 H12A 110.5
C11 C12 H12B 110.5
H12A C12 H12B 108.7
N1 C13 H13 107.8
N1 C13 C14 110.98(17)
N1 C13 C15 112.01(16)
C14 C13 H13 107.8
C15 C13 H13 107.8
C15 C13 C14 110.35(18)
C13 C14 H14A 109.5
C13 C14 H14B 109.5
C13 C14 H14C 109.5
H14A C14 H14B 109.5
H14A C14 H14C 109.5
H14B C14 H14C 109.5
C13 C15 H15A 109.5
C13 C15 H15B 109.5
C13 C15 H15C 109.5
H15A C15 H15B 109.5
H15A C15 H15C 109.5
H15B C15 H15C 109.5
N2 C16 H16 107.2
N2 C16 C17 112.83(15)
N2 C16 C18 110.02(15)
C17 C16 H16 107.2
C18 C16 H16 107.2
C18 C16 C17 111.99(16)
C16 C17 H17A 109.5
C16 C17 H17B 109.5
C16 C17 H17C 109.5
H17A C17 H17B 109.5
H17A C17 H17C 109.5
H17B C17 H17C 109.5
C16 C18 H18A 109.5
C16 C18 H18B 109.5
C16 C18 H18C 109.5
H18A C18 H18B 109.5
H18A C18 H18C 109.5
H18B C18 H18C 109.5
C1 B9 H9 124.1
C1 B9 B8 58.39(10)
C1 B9 B10 105.13(13)
C1 B9 B5 105.23(14)
C2 B9 C1 58.25(10)
C2 B9 H9 123.8
C2 B9 B8 105.49(13)
C2 B9 B10 105.47(14)
C2 B9 B5 58.62(11)
B8 B9 H9 122.1
B10 B9 H9 122.7
B10 B9 B8 60.15(11)
B10 B9 B5 60.08(12)
B5 B9 H9 122.2
B5 B9 B8 107.95(14)
C2 B4 H4 124.0
C2 B4 B1 59.28(10)
C2 B4 B5 58.76(11)
C2 B4 B3 105.72(14)
C2 B4 B6 105.28(14)
B1 B4 H4 121.7
B5 B4 H4 121.6
B5 B4 B1 107.87(14)
B5 B4 B3 108.35(14)
B5 B4 B6 59.74(11)
B3 B4 H4 121.9
B3 B4 B1 59.59(11)
B6 B4 H4 122.2
B6 B4 B1 107.89(14)
B6 B4 B3 60.63(11)
C1 B2 H2 124.7
C1 B2 B8 58.68(10)
C1 B2 B1 58.38(10)
C1 B2 B7 105.19(13)
C1 B2 B3 104.88(13)
B8 B2 H2 121.5
B8 B2 B1 107.44(13)
B8 B2 B7 60.26(11)
B8 B2 B3 108.35(14)
B1 B2 H2 122.0
B1 B2 B7 107.91(14)
B7 B2 H2 122.0
B3 B2 H2 122.1
B3 B2 B1 59.79(11)
B3 B2 B7 60.39(12)
C1 B8 B9 59.24(10)
C1 B8 B2 58.95(10)
C1 B8 H8A 124.2
C1 B8 B7 105.18(14)
C1 B8 B10 105.35(14)
B9 B8 H8A 121.5
B9 B8 B7 107.90(15)
B2 B8 B9 108.38(14)
B2 B8 H8A 121.2
B2 B8 B7 59.99(11)
B2 B8 B10 108.47(15)
B7 B8 H8A 122.3
B10 B8 B9 59.58(11)
B10 B8 H8A 122.1
B10 B8 B7 60.36(12)
C1 B1 C2 58.49(10)
C1 B1 B4 105.27(13)
C1 B1 B2 58.98(10)
C1 B1 H1 123.7
C1 B1 B3 105.56(14)
C2 B1 B4 58.16(10)
C2 B1 B2 105.92(13)
C2 B1 H1 123.9
C2 B1 B3 105.26(13)
B4 B1 H1 122.4
B2 B1 B4 107.99(13)
B2 B1 H1 121.8
B3 B1 B4 60.12(11)
B3 B1 B2 60.07(11)
B3 B1 H1 122.7
B2 B7 B8 59.75(11)
B2 B7 H7 121.8
B2 B7 B10 107.71(14)
B2 B7 B3 59.75(11)
B8 B7 H7 122.3
B8 B7 B10 59.65(12)
B8 B7 B3 107.44(14)
B10 B7 H7 121.9
B3 B7 H7 121.7
B3 B7 B10 108.11(14)
B6 B7 B2 108.20(14)
B6 B7 B8 107.58(14)
B6 B7 H7 121.5
B6 B7 B10 59.91(12)
B6 B7 B3 60.54(12)
B9 B10 B8 60.27(11)
B9 B10 B7 108.15(14)
B9 B10 H10 121.5
B9 B10 B5 60.03(11)
B9 B10 B6 107.82(14)
B8 B10 B7 59.99(11)
B8 B10 H10 121.7
B8 B10 B6 107.65(14)
B7 B10 H10 121.9
B5 B10 B8 108.00(14)
B5 B10 B7 107.59(15)
B5 B10 H10 121.9
B5 B10 B6 59.73(12)
B6 B10 B7 59.65(12)
B6 B10 H10 122.1
C2 B5 B9 59.22(11)
C2 B5 B4 58.72(10)
C2 B5 B10 105.79(14)
C2 B5 H5A 124.0
C2 B5 B6 105.68(14)
B9 B5 B4 108.05(14)
B9 B5 B10 59.89(12)
B9 B5 H5A 121.5
B4 B5 H5A 121.4
B10 B5 B4 108.56(14)
B10 B5 H5A 121.9
B6 B5 B9 108.27(14)
B6 B5 B4 60.29(11)
B6 B5 B10 60.43(12)
B6 B5 H5A 121.9
B4 B3 B7 107.38(14)
B4 B3 H3 121.7
B4 B3 B6 59.62(11)
B2 B3 B4 108.19(14)
B2 B3 B7 59.86(12)
B2 B3 H3 121.7
B2 B3 B6 107.38(15)
B1 B3 B4 60.29(11)
B1 B3 B2 60.15(11)
B1 B3 B7 107.78(15)
B1 B3 H3 121.6
B1 B3 B6 107.64(13)
B7 B3 H3 122.2
B7 B3 B6 59.40(12)
B6 B3 H3 122.3
B4 B6 B10 107.84(14)
B4 B6 B3 59.75(11)
B4 B6 H6 121.9
B7 B6 B4 108.01(14)
B7 B6 B10 60.44(12)
B7 B6 B3 60.06(12)
B7 B6 H6 121.4
B10 B6 B3 108.14(15)
B10 B6 H6 121.6
B5 B6 B4 59.97(11)
B5 B6 B7 108.30(15)
B5 B6 B10 59.84(12)
B5 B6 B3 107.83(14)
B5 B6 H6 121.8
B3 B6 H6 121.8

loop_
_geom_bond_atom_site_label_1
_geom_bond_atom_site_label_2
_geom_bond_distance
P1 N1 1.6798(16)
P1 N2 1.6905(15)
P1 C2 1.9447(17)
P2 N3 1.6816(14)
P2 N4 1.6942(14)
P2 C1 1.9148(17)
N1 C11 1.467(2)
N1 C13 1.469(2)
N2 C12 1.464(2)
N2 C16 1.476(2)
N3 C3 1.475(2)
N3 C5 1.483(2)
N4 C4 1.471(2)
N4 C8 1.478(2)
C1 C2 1.679(2)
C1 B9 1.728(2)
C1 B2 1.717(2)
C1 B8 1.712(2)
C1 B1 1.706(3)
C2 B9 1.721(3)
C2 B4 1.709(3)
C2 B1 1.730(2)
C2 B5 1.710(2)
C3 H3A 0.9900
C3 H3B 0.9900
C3 C4 1.532(2)
C4 H4A 0.9900
C4 H4B 0.9900
C5 H5 1.0000
C5 C6 1.519(2)
C5 C7 1.526(3)
C6 H6A 0.9800
C6 H6B 0.9800
C6 H6C 0.9800
C7 H7A 0.9800
C7 H7B 0.9800
C7 H7C 0.9800
C8 H8 1.0000
C8 C9 1.523(3)
C8 C10 1.513(3)
C9 H9A 0.9800
C9 H9B 0.9800
C9 H9C 0.9800
C10 H10A 0.9800
C10 H10B 0.9800
C10 H10C 0.9800
C11 H11A 0.9900
C11 H11B 0.9900
C11 C12 1.508(3)
C12 H12A 0.9900
C12 H12B 0.9900
C13 H13 1.0000
C13 C14 1.512(3)
C13 C15 1.505(3)
C14 H14A 0.9800
C14 H14B 0.9800
C14 H14C 0.9800
C15 H15A 0.9800
C15 H15B 0.9800
C15 H15C 0.9800
C16 H16 1.0000
C16 C17 1.524(2)
C16 C18 1.517(3)
C17 H17A 0.9800
C17 H17B 0.9800
C17 H17C 0.9800
C18 H18A 0.9800
C18 H18B 0.9800
C18 H18C 0.9800
B9 H9 1.1200
B9 B8 1.781(3)
B9 B10 1.769(3)
B9 B5 1.771(3)
B4 H4 1.1200
B4 B1 1.786(3)
B4 B5 1.774(3)
B4 B3 1.783(3)
B4 B6 1.780(3)
B2 H2 1.1200
B2 B8 1.776(3)
B2 B1 1.780(3)
B2 B7 1.780(3)
B2 B3 1.778(3)
B8 H8A 1.1200
B8 B7 1.785(3)
B8 B10 1.779(3)
B1 H1 1.1200
B1 B3 1.773(3)
B7 H7 1.1200
B7 B10 1.792(3)
B7 B3 1.790(3)
B7 B6 1.778(3)
B10 H10 1.1200
B10 B5 1.772(3)
B10 B6 1.783(3)
B5 H5A 1.1200
B5 B6 1.770(3)
B3 H3 1.1200
B3 B6 1.798(3)
B6 H6 1.1200
